data_7709674
loop_
_publ_author_name
'Radhakrishna, Latchupatula'
'Kote, Basvaraj S.'
'Kunchur, Harish S.'
'Pandey, Madhusudan Kumar'
'Mondal, Dipanjan'
'Balakrishna, Maravanji Shivaramaiah'

_publ_section_title
;
 1,2,3-Triazole based ligands with phosphine and pyridine functionalities:
 Synthesis, PdII, PtII chemistry and catalytic studies
;
_journal_name_full 'Dalton Transactions'
_journal_paper_doi 10.1039/D2DT00112H
_journal_year 2022
_chemical_formula_moiety 'C37 H28 Cl2 N4 P2 Pd, 1[CHCl3]'
_chemical_formula_sum 'C38 H30 Cl4 N4 P2 Pd'
_chemical_formula_weight 852.80
_space_group_crystal_system monoclinic
_space_group_IT_number 14
_space_group_name_Hall '-P 2ybc'
_space_group_name_H-M_alt 'P 1 21/c 1'
_atom_sites_solution_hydrogens geom
_atom_sites_solution_primary dual
_audit_creation_date 2021-09-23
_audit_creation_method
;
Olex2 1.3-ac4
(compiled 2019.04.23 svn.r3594 for Rigaku Oxford Diffraction, GUI svn.r5739)
;
_audit_update_record
;
2021-09-26 deposited with the CCDC.	2022-03-04 downloaded from the CCDC.
;
_cell_angle_alpha 90
_cell_angle_beta 100.667(3)
_cell_angle_gamma 90
_cell_formula_units_Z 4
_cell_length_a 10.9552(3)
_cell_length_b 19.8167(5)
_cell_length_c 17.0756(6)
_cell_measurement_reflns_used 11731
_cell_measurement_temperature 100
_cell_measurement_theta_max 30.8020
_cell_measurement_theta_min 2.1570
_cell_volume 3642.98(19)
_computing_cell_refinement
;
CrystalClear-SM Expert 2.0 r7 (Rigaku, 2011)
;
_computing_data_collection
;
CrystalClear-SM Expert 2.0 r7 (Rigaku, 2011)
;
_computing_data_reduction
;
CrystalClear-SM Expert 2.0 r7 (Rigaku, 2011)
;
_computing_molecular_graphics 'Olex2 (Dolomanov et al., 2009)'
_computing_publication_material 'Olex2 (Dolomanov et al., 2009)'
_computing_structure_refinement 'ShelXL (Sheldrick, 2015)'
_computing_structure_solution 'ShelXT (Sheldrick, 2015)'
_diffrn_ambient_temperature 100.0
_diffrn_detector CCD
_diffrn_detector_area_resol_mean 28.5714
_diffrn_detector_type 'Rigaku Saturn724+'
_diffrn_measured_fraction_theta_full 0.997
_diffrn_measured_fraction_theta_max 0.904
_diffrn_measurement_details
;
List of Runs (angles in degrees, time in seconds):

  # Type    Start    End  Width  t~exp~   \w     \q     \k     \f   Frames
#--------------------------------------------------------------------------
  1  \w   -110.00  19.00   0.50    8.00    --  -20.00 -72.00 108.00  258
  2  \w    -92.50  19.00   0.50    8.00    --  -20.00 -72.00 -36.00  223
  3  \w    -34.50  70.00   0.50    8.00    --  -20.00   0.00-108.00  209
  4  \w    -34.50 -13.50   0.50    8.00    --  -20.00 -72.00-180.00   42
;
_diffrn_measurement_device 'AFC12 (Right): Kappa 3 circle'
_diffrn_measurement_device_type 'Rigaku Saturn724+ (2x2 bin mode)'
_diffrn_measurement_method 'profile data from \w-scans'
_diffrn_measurement_specimen_support 'Mitegen 50um'
_diffrn_radiation_collimation 0.3
_diffrn_radiation_monochromator Confocal
_diffrn_radiation_probe x-ray
_diffrn_radiation_type MoK\a
_diffrn_radiation_wavelength 0.71073
_diffrn_reflns_av_R_equivalents 0.0716
_diffrn_reflns_av_unetI/netI 0.0878
_diffrn_reflns_Laue_measured_fraction_full 0.997
_diffrn_reflns_Laue_measured_fraction_max 0.904
_diffrn_reflns_limit_h_max 10
_diffrn_reflns_limit_h_min -15
_diffrn_reflns_limit_k_max 28
_diffrn_reflns_limit_k_min -25
_diffrn_reflns_limit_l_max 24
_diffrn_reflns_limit_l_min -21
_diffrn_reflns_number 33975
_diffrn_reflns_point_group_measured_fraction_full 0.997
_diffrn_reflns_point_group_measured_fraction_max 0.904
_diffrn_reflns_theta_full 25.242
_diffrn_reflns_theta_max 31.242
_diffrn_reflns_theta_min 2.153
_diffrn_source 'Rotating Anode'
_diffrn_source_current 24.0
_diffrn_source_power 1.2
_diffrn_source_target Mo
_diffrn_source_type 'Rotating Anode'
_diffrn_source_voltage 50.0
_exptl_absorpt_coefficient_mu 0.925
_exptl_absorpt_correction_T_max 1.00000
_exptl_absorpt_correction_T_min 0.66095
_exptl_absorpt_correction_type numerical
_exptl_absorpt_process_details
;
CrysAlisPro 1.171.38.43 (Rigaku Oxford Diffraction, 2015)
Empirical absorption correction using spherical harmonics,
 implemented in SCALE3 ABSPACK scaling algorithm.
;
_exptl_crystal_colour yellow
_exptl_crystal_colour_primary yellow
_exptl_crystal_density_diffrn 1.555
_exptl_crystal_description needle
_exptl_crystal_F_000 1720
_exptl_crystal_size_max 0.21
_exptl_crystal_size_mid 0.112
_exptl_crystal_size_min 0.089
_refine_diff_density_max 2.546
_refine_diff_density_min -1.730
_refine_diff_density_rms 0.195
_refine_ls_extinction_method none
_refine_ls_goodness_of_fit_ref 1.060
_refine_ls_hydrogen_treatment constr
_refine_ls_matrix_type full
_refine_ls_number_parameters 471
_refine_ls_number_reflns 10695
_refine_ls_number_restraints 6
_refine_ls_restrained_S_all 1.066
_refine_ls_R_factor_all 0.0960
_refine_ls_R_factor_gt 0.0614
_refine_ls_shift/su_max 0.002
_refine_ls_shift/su_mean 0.000
_refine_ls_structure_factor_coef Fsqd
_refine_ls_weighting_details 'w=1/[\s^2^(Fo^2^)+(0.0713P)^2^+5.8234P] where P=(Fo^2^+2Fc^2^)/3'
_refine_ls_weighting_scheme calc
_refine_ls_wR_factor_gt 0.1440
_refine_ls_wR_factor_ref 0.1724
_reflns_Friedel_coverage 0.000
_reflns_number_gt 7416
_reflns_number_total 10695
_reflns_threshold_expression 'I > 2\s(I)'
_cod_data_source_file d2dt00112h2.cif
_cod_data_source_block compound-13
_cod_original_cell_volume 3643.0(2)
_cod_database_code 7709674
_shelx_shelxl_version_number 2018/3
_shelx_space_group_comment
;
The symmetry employed for this shelxl refinement is uniquely defined
by the following loop, which should always be used as a source of
symmetry information in preference to the above space-group names.
They are only intended as comments.
;
_shelx_estimated_absorpt_t_max 0.922
_shelx_estimated_absorpt_t_min 0.829
_olex2_refinement_description
;
1. Fixed Uiso
 At 1.2 times of:
  All C(H) groups, All C(H,H) groups, All C(H,H,H,H) groups
2. Restrained distances
 Cl3-C38 \\sim Cl3A-C38
 with sigma of 0.02
 C8-C13 \\sim C8-C13A
 with sigma of 0.02
 C11-C12 \\sim C11-C12A
 with sigma of 0.02
 C13-C12 \\sim C13A-C12A
 with sigma of 0.02
 C8-C12 \\sim C8-C12A
 with sigma of 0.04
 C11-C13 \\sim C11-C13A
 with sigma of 0.04
3. Rigid body (RIGU) restrains
 Cl3, Cl3A
 with sigma for 1-2 distances of 0.001 and sigma for 1-3 distances of 0.001
4. Others
 Sof(H38C)=Sof(H38D)=Sof(Cl3A)=1-FVAR(1)
 Sof(Cl3)=Sof(H38B)=Sof(H38A)=FVAR(1)
 Sof(H11A)=Sof(C13A)=Sof(H13A)=Sof(C12A)=Sof(H12A)=1-FVAR(2)
 Sof(H11)=Sof(C13)=Sof(H13)=Sof(C12)=Sof(H12)=FVAR(2)
5.a Secondary CH2 refined with riding coordinates:
 C38(H38B,H38A), C38(H38C,H38D)
5.b Aromatic/amide H refined with riding coordinates:
 C21(H21), C25(H25), C15(H15), C37(H37), C22(H22), C31(H31), C24(H24),
 C19(H19), C33(H33), C27(H27), C5(H5), C16(H16), C23(H23), C17(H17), C4(H4),
 C30(H30), C36(H36), C18(H18), C29(H29), C34(H34), C35(H35), C3(H3), C28(H28),
 C9(H9), C10(H10), C11(H11), C11(H11A), C13(H13), C12(H12), C13A(H13A),
 C12A(H12A)
;
_smtbx_masks_void_probe_radius 1.2
_smtbx_masks_void_truncation_radius 1.2
_olex2_submission_special_instructions 'No special instructions were received'
_oxdiff_exptl_absorpt_empirical_details
;
Empirical correction (ABSPACK) includes:
- Absorption correction using spherical harmonics
- Frame scaling
- Detector area scaling
;

loop_
_space_group_symop_operation_xyz
'x, y, z'
'-x, y+1/2, -z+1/2'
'-x, -y, -z'
'x, -y-1/2, z-1/2'

loop_
_atom_site_label
_atom_site_type_symbol
_atom_site_fract_x
_atom_site_fract_y
_atom_site_fract_z
_atom_site_U_iso_or_equiv
_atom_site_adp_type
_atom_site_occupancy
_atom_site_site_symmetry_order
_atom_site_calc_flag
_atom_site_refinement_flags_posn
_atom_site_refinement_flags_adp
_atom_site_refinement_flags_occupancy
_atom_site_disorder_assembly
_atom_site_disorder_group
Pd1 Pd 0.40209(2) 0.49847(2) 0.84629(2) 0.01782(9) Uani 1 1 d . . . . .
Cl2 Cl 0.47584(9) 0.38896(5) 0.83667(7) 0.0315(2) Uani 1 1 d . . . . .
Cl1 Cl 0.59883(9) 0.53315(5) 0.90988(7) 0.0317(2) Uani 1 1 d . . . . .
P1 P 0.20923(9) 0.45775(5) 0.80197(6) 0.0182(2) Uani 1 1 d . . . . .
P2 P 0.34067(9) 0.60627(5) 0.82711(6) 0.0188(2) Uani 1 1 d . . . . .
N2 N 0.1055(3) 0.59703(16) 0.73105(19) 0.0206(6) Uani 1 1 d . . . . .
N3 N 0.0397(3) 0.60600(18) 0.6571(2) 0.0294(8) Uani 1 1 d . . . . .
N1 N -0.0498(3) 0.60761(17) 0.8045(2) 0.0256(7) Uani 1 1 d . . . . .
N4 N 0.1171(4) 0.62748(19) 0.6128(2) 0.0319(8) Uani 1 1 d . . . . .
C21 C 0.0508(4) 0.4414(2) 0.6542(2) 0.0295(9) Uani 1 1 d . . . . .
H21 H -0.016115 0.446799 0.681982 0.035 Uiso 1 1 calc R . . . .
C25 C 0.2684(4) 0.4373(2) 0.6537(2) 0.0259(8) Uani 1 1 d . . . . .
H25 H 0.352080 0.439735 0.680954 0.031 Uiso 1 1 calc R . . . .
C15 C 0.1158(4) 0.3263(2) 0.8048(3) 0.0282(9) Uani 1 1 d . . . . .
H15 H 0.079743 0.333275 0.750397 0.034 Uiso 1 1 calc R . . . .
C14 C 0.1859(3) 0.37696(19) 0.8474(2) 0.0214(8) Uani 1 1 d . . . . .
C6 C 0.2278(3) 0.61348(18) 0.7353(2) 0.0207(7) Uani 1 1 d . . . . .
C20 C 0.1726(4) 0.44541(18) 0.6956(2) 0.0218(8) Uani 1 1 d . . . . .
C26 C 0.4638(4) 0.6636(2) 0.8137(3) 0.0259(8) Uani 1 1 d . . . . .
C37 C 0.2825(4) 0.6128(2) 0.9759(3) 0.0287(9) Uani 1 1 d . . . . .
H37 H 0.336856 0.575242 0.986924 0.034 Uiso 1 1 calc R . . . .
C22 C 0.0264(4) 0.4297(2) 0.5737(3) 0.0339(10) Uani 1 1 d . . . . .
H22 H -0.057147 0.427096 0.546102 0.041 Uiso 1 1 calc R . . . .
C31 C 0.5544(4) 0.6432(2) 0.7723(3) 0.0347(10) Uani 1 1 d . . . . .
H31 H 0.552372 0.598785 0.751222 0.042 Uiso 1 1 calc R . . . .
C1 C 0.0430(3) 0.57001(19) 0.7907(2) 0.0192(7) Uani 1 1 d . . . . .
C24 C 0.2431(5) 0.4256(2) 0.5721(3) 0.0345(10) Uani 1 1 d . . . . .
H24 H 0.309361 0.420472 0.543684 0.041 Uiso 1 1 calc R . . . .
C19 C 0.2363(4) 0.3672(2) 0.9273(3) 0.0295(9) Uani 1 1 d . . . . .
H19 H 0.284234 0.401809 0.956801 0.035 Uiso 1 1 calc R . . . .
C33 C 0.1846(4) 0.6982(2) 0.8848(3) 0.0333(10) Uani 1 1 d . . . . .
H33 H 0.171377 0.718228 0.833424 0.040 Uiso 1 1 calc R . . . .
C27 C 0.4687(4) 0.7284(2) 0.8454(3) 0.0347(10) Uani 1 1 d . . . . .
H27 H 0.407272 0.742988 0.874262 0.042 Uiso 1 1 calc R . . . .
C32 C 0.2619(4) 0.64262(19) 0.9014(2) 0.0225(8) Uani 1 1 d . . . . .
C5 C -0.1127(4) 0.5842(2) 0.8597(3) 0.0318(10) Uani 1 1 d . . . . .
H5 H -0.179775 0.610348 0.871442 0.038 Uiso 1 1 calc R . . . .
C16 C 0.0980(4) 0.2653(2) 0.8411(3) 0.0390(11) Uani 1 1 d . . . . .
H16 H 0.052373 0.229982 0.811374 0.047 Uiso 1 1 calc R . . . .
C23 C 0.1223(5) 0.4216(2) 0.5326(3) 0.0364(10) Uani 1 1 d . . . . .
H23 H 0.104840 0.413215 0.476868 0.044 Uiso 1 1 calc R . . . .
C17 C 0.1472(5) 0.2563(2) 0.9211(3) 0.0412(12) Uani 1 1 d . . . . .
H17 H 0.133272 0.215200 0.946592 0.049 Uiso 1 1 calc R . . . .
C4 C -0.0844(4) 0.5243(2) 0.8998(3) 0.0297(9) Uani 1 1 d . . . . .
H4 H -0.131017 0.509528 0.938205 0.036 Uiso 1 1 calc R . . . .
C30 C 0.6479(4) 0.6870(3) 0.7614(3) 0.0458(14) Uani 1 1 d . . . . .
H30 H 0.709538 0.672908 0.732389 0.055 Uiso 1 1 calc R . . . .
C36 C 0.2224(5) 0.6386(3) 1.0344(3) 0.0418(12) Uani 1 1 d . . . . .
H36 H 0.234725 0.618112 1.085575 0.050 Uiso 1 1 calc R . . . .
C18 C 0.2165(5) 0.3068(2) 0.9642(3) 0.0398(11) Uani 1 1 d . . . . .
H18 H 0.250481 0.300169 1.018984 0.048 Uiso 1 1 calc R . . . .
C29 C 0.6512(5) 0.7510(3) 0.7926(4) 0.0533(15) Uani 1 1 d . . . . .
H29 H 0.715059 0.781374 0.784964 0.064 Uiso 1 1 calc R . . . .
C34 C 0.1265(4) 0.7243(3) 0.9442(3) 0.0443(13) Uani 1 1 d . . . . .
H34 H 0.074453 0.762889 0.934018 0.053 Uiso 1 1 calc R . . . .
C35 C 0.1454(4) 0.6934(3) 1.0185(3) 0.0477(14) Uani 1 1 d . . . . .
H35 H 0.104492 0.710389 1.058778 0.057 Uiso 1 1 calc R . . . .
C2 C 0.0797(3) 0.50782(18) 0.8258(2) 0.0184(7) Uani 1 1 d . . . . .
C3 C 0.0131(4) 0.4862(2) 0.8830(2) 0.0245(8) Uani 1 1 d . . . . .
H3 H 0.034677 0.445030 0.910651 0.029 Uiso 1 1 calc R . . . .
C28 C 0.5628(5) 0.7712(3) 0.8347(4) 0.0552(15) Uani 1 1 d . . . . .
H28 H 0.566582 0.815310 0.856721 0.066 Uiso 1 1 calc R . . . .
Cl4 Cl 0.79498(17) 0.36305(11) 0.74655(11) 0.0782(5) Uani 1 1 d . . . . .
Cl3 Cl 0.7301(3) 0.49874(15) 0.6811(4) 0.138(2) Uani 0.704(5) 1 d D U P A 1
C38 C 0.6862(7) 0.4231(6) 0.7144(5) 0.182(7) Uani 1 1 d D . . . .
H38B H 0.641938 0.432555 0.758742 0.219 Uiso 0.704(5) 1 calc R . P A 1
H38A H 0.624861 0.402982 0.670783 0.219 Uiso 0.704(5) 1 calc R . P A 1
H38C H 0.721905 0.469160 0.719728 0.219 Uiso 0.296(5) 1 calc R . P A 2
H38D H 0.615082 0.420528 0.742549 0.219 Uiso 0.296(5) 1 calc R . P A 2
Cl3A Cl 0.6410(6) 0.3961(3) 0.6052(3) 0.078(3) Uani 0.296(5) 1 d D U P A 2
C7 C 0.2332(4) 0.6323(2) 0.6576(2) 0.0268(9) Uani 1 1 d . . . . .
C9 C 0.3861(4) 0.7135(2) 0.6162(3) 0.0293(9) Uani 1 1 d . . . . .
H9 H 0.351233 0.749317 0.641750 0.035 Uiso 1 1 calc R . . . .
C8 C 0.3397(5) 0.6496(2) 0.6192(3) 0.0358(11) Uani 1 1 d D . . . .
C10 C 0.4825(5) 0.7266(2) 0.5768(3) 0.0379(11) Uani 1 1 d . . . . .
H10 H 0.513517 0.771301 0.575662 0.045 Uiso 1 1 calc R . . . .
C11 C 0.5329(8) 0.6768(3) 0.5402(5) 0.091(3) Uani 1 1 d D . . . .
H11 H 0.615027 0.679498 0.529901 0.109 Uiso 0.518(16) 1 calc R . P B 1
H11A H 0.573708 0.685979 0.496877 0.109 Uiso 0.482(16) 1 calc R . P B 2
C13 C 0.3604(11) 0.6030(5) 0.5594(7) 0.036(3) Uani 0.518(16) 1 d D . P B 1
H13 H 0.312172 0.562994 0.548973 0.043 Uiso 0.518(16) 1 calc R . P B 1
C12 C 0.4534(12) 0.6180(6) 0.5170(8) 0.051(4) Uani 0.518(16) 1 d D . P B 1
H12 H 0.465352 0.590564 0.473401 0.061 Uiso 0.518(16) 1 calc R . P B 1
C13A C 0.4202(11) 0.5946(4) 0.6043(8) 0.032(3) Uani 0.482(16) 1 d D . P B 2
H13A H 0.402609 0.549751 0.618576 0.038 Uiso 0.482(16) 1 calc R . P B 2
C12A C 0.5227(14) 0.6073(5) 0.5693(9) 0.050(4) Uani 0.482(16) 1 d D . P B 2
H12A H 0.582338 0.573465 0.564444 0.060 Uiso 0.482(16) 1 calc R . P B 2

loop_
_atom_site_aniso_label
_atom_site_aniso_U_11
_atom_site_aniso_U_22
_atom_site_aniso_U_33
_atom_site_aniso_U_23
_atom_site_aniso_U_13
_atom_site_aniso_U_12
Pd1 0.01466(15) 0.01616(15) 0.02272(16) -0.00044(10) 0.00366(11) 0.00058(10)
Cl2 0.0249(5) 0.0205(4) 0.0484(7) -0.0011(4) 0.0053(5) 0.0049(4)
Cl1 0.0184(4) 0.0286(5) 0.0451(6) 0.0057(5) -0.0018(4) -0.0037(4)
P1 0.0171(4) 0.0170(4) 0.0206(5) -0.0010(4) 0.0039(4) -0.0002(4)
P2 0.0177(4) 0.0164(4) 0.0232(5) 0.0002(4) 0.0061(4) 0.0003(4)
N2 0.0179(15) 0.0220(15) 0.0215(16) 0.0011(13) 0.0028(13) 0.0034(13)
N3 0.0310(19) 0.0311(18) 0.0245(18) 0.0037(15) 0.0008(15) 0.0071(15)
N1 0.0174(15) 0.0288(17) 0.0300(18) 0.0028(14) 0.0026(14) 0.0037(14)
N4 0.040(2) 0.0322(19) 0.0226(18) 0.0039(15) 0.0038(16) 0.0049(17)
C21 0.026(2) 0.038(2) 0.024(2) 0.0005(18) 0.0034(17) 0.0000(19)
C25 0.025(2) 0.028(2) 0.025(2) -0.0018(16) 0.0049(16) 0.0004(17)
C15 0.0215(19) 0.0208(19) 0.043(3) -0.0027(17) 0.0074(18) -0.0015(16)
C14 0.0186(17) 0.0195(17) 0.027(2) 0.0016(15) 0.0077(15) 0.0017(14)
C6 0.0208(18) 0.0182(17) 0.0238(19) 0.0007(14) 0.0057(15) 0.0017(14)
C20 0.0228(18) 0.0191(17) 0.0241(19) -0.0005(15) 0.0056(15) 0.0025(15)
C26 0.0203(19) 0.0231(19) 0.034(2) 0.0091(17) 0.0052(17) -0.0038(15)
C37 0.029(2) 0.028(2) 0.029(2) -0.0030(17) 0.0059(18) -0.0052(17)
C22 0.032(2) 0.039(2) 0.027(2) -0.0058(19) -0.0053(18) 0.0012(19)
C31 0.029(2) 0.033(2) 0.047(3) 0.013(2) 0.019(2) 0.0065(19)
C1 0.0146(16) 0.0221(17) 0.0202(17) 0.0000(14) 0.0019(14) -0.0031(14)
C24 0.046(3) 0.034(2) 0.025(2) -0.0055(18) 0.014(2) 0.005(2)
C19 0.035(2) 0.025(2) 0.029(2) 0.0056(17) 0.0075(18) 0.0048(18)
C33 0.032(2) 0.030(2) 0.036(2) -0.0106(19) 0.0007(19) 0.0069(18)
C27 0.037(2) 0.026(2) 0.041(3) -0.0009(19) 0.007(2) -0.0082(19)
C32 0.0213(18) 0.0199(17) 0.026(2) -0.0032(15) 0.0039(16) -0.0009(15)
C5 0.021(2) 0.032(2) 0.045(3) -0.0001(19) 0.0141(19) 0.0064(17)
C16 0.033(2) 0.026(2) 0.060(3) 0.000(2) 0.016(2) -0.0082(19)
C23 0.050(3) 0.032(2) 0.026(2) -0.0036(18) 0.003(2) 0.006(2)
C17 0.042(3) 0.027(2) 0.062(3) 0.015(2) 0.027(3) 0.007(2)
C4 0.0200(19) 0.039(2) 0.034(2) -0.0033(19) 0.0137(18) 0.0011(18)
C30 0.025(2) 0.062(3) 0.054(3) 0.033(3) 0.017(2) 0.006(2)
C36 0.042(3) 0.052(3) 0.033(3) -0.010(2) 0.013(2) -0.008(2)
C18 0.043(3) 0.040(3) 0.040(3) 0.016(2) 0.018(2) 0.014(2)
C29 0.038(3) 0.052(3) 0.067(4) 0.028(3) 0.002(3) -0.018(3)
C34 0.027(2) 0.048(3) 0.055(3) -0.026(3) 0.000(2) 0.016(2)
C35 0.029(2) 0.074(4) 0.041(3) -0.031(3) 0.010(2) -0.001(3)
C2 0.0143(16) 0.0182(17) 0.0223(18) -0.0036(14) 0.0028(14) -0.0014(13)
C3 0.0195(18) 0.0276(19) 0.026(2) 0.0016(16) 0.0019(16) 0.0001(16)
C28 0.052(3) 0.037(3) 0.076(4) 0.006(3) 0.011(3) -0.018(3)
Cl4 0.0668(11) 0.1023(14) 0.0745(12) -0.0212(10) 0.0363(9) -0.0170(10)
Cl3 0.069(2) 0.069(2) 0.290(7) -0.019(2) 0.064(3) 0.0204(15)
C38 0.042(4) 0.41(2) 0.094(7) 0.131(10) 0.024(4) 0.032(8)
Cl3A 0.110(5) 0.077(4) 0.035(3) 0.015(2) -0.020(3) -0.054(4)
C7 0.035(2) 0.0214(18) 0.027(2) 0.0007(16) 0.0134(18) 0.0009(17)
C9 0.034(2) 0.026(2) 0.027(2) 0.0018(17) 0.0055(18) 0.0015(18)
C8 0.051(3) 0.025(2) 0.038(3) -0.0045(19) 0.028(2) -0.009(2)
C10 0.054(3) 0.028(2) 0.034(2) -0.0005(19) 0.013(2) -0.011(2)
C11 0.124(6) 0.056(4) 0.128(6) -0.038(4) 0.111(6) -0.044(4)
C13 0.042(6) 0.031(5) 0.039(7) -0.016(4) 0.019(5) -0.007(4)
C12 0.056(7) 0.050(7) 0.053(8) -0.024(6) 0.025(7) -0.013(6)
C13A 0.046(7) 0.020(4) 0.037(7) -0.009(4) 0.028(6) -0.005(4)
C12A 0.077(10) 0.026(5) 0.061(9) -0.012(5) 0.050(9) 0.001(5)

loop_
_atom_type_symbol
_atom_type_description
_atom_type_scat_dispersion_real
_atom_type_scat_dispersion_imag
_atom_type_scat_source
C C 0.0033 0.0016 'International Tables Vol C Tables 4.2.6.8 and 6.1.1.4'
H H 0.0000 0.0000 'International Tables Vol C Tables 4.2.6.8 and 6.1.1.4'
Cl Cl 0.1484 0.1585 'International Tables Vol C Tables 4.2.6.8 and 6.1.1.4'
N N 0.0061 0.0033 'International Tables Vol C Tables 4.2.6.8 and 6.1.1.4'
P P 0.1023 0.0942 'International Tables Vol C Tables 4.2.6.8 and 6.1.1.4'
Pd Pd -0.9988 1.0072 'International Tables Vol C Tables 4.2.6.8 and 6.1.1.4'

loop_
_geom_angle_atom_site_label_1
_geom_angle_atom_site_label_2
_geom_angle_atom_site_label_3
_geom_angle
_geom_angle_site_symmetry_1
_geom_angle_site_symmetry_3
_geom_angle_publ_flag
Cl1 Pd1 Cl2 90.26(4) . . ?
P1 Pd1 Cl2 87.63(4) . . ?
P1 Pd1 Cl1 171.56(4) . . ?
P2 Pd1 Cl2 166.76(4) . . ?
P2 Pd1 Cl1 90.79(4) . . ?
P2 Pd1 P1 93.13(4) . . ?
C14 P1 Pd1 111.62(13) . . ?
C14 P1 C2 101.89(17) . . ?
C20 P1 Pd1 113.96(13) . . ?
C20 P1 C14 106.72(18) . . ?
C20 P1 C2 105.04(18) . . ?
C2 P1 Pd1 116.48(12) . . ?
C6 P2 Pd1 109.81(12) . . ?
C26 P2 Pd1 113.93(14) . . ?
C26 P2 C6 104.24(18) . . ?
C32 P2 Pd1 116.44(13) . . ?
C32 P2 C6 103.73(18) . . ?
C32 P2 C26 107.53(19) . . ?
N3 N2 C6 111.6(3) . . ?
N3 N2 C1 118.3(3) . . ?
C6 N2 C1 130.1(3) . . ?
N4 N3 N2 107.1(3) . . ?
C1 N1 C5 116.3(3) . . ?
N3 N4 C7 109.7(3) . . ?
C20 C21 H21 119.7 . . ?
C22 C21 H21 119.7 . . ?
C22 C21 C20 120.6(4) . . ?
C20 C25 H25 119.7 . . ?
C20 C25 C24 120.6(4) . . ?
C24 C25 H25 119.7 . . ?
C14 C15 H15 119.8 . . ?
C14 C15 C16 120.4(4) . . ?
C16 C15 H15 119.8 . . ?
C15 C14 P1 121.5(3) . . ?
C15 C14 C19 119.7(4) . . ?
C19 C14 P1 118.8(3) . . ?
N2 C6 P2 122.1(3) . . ?
N2 C6 C7 103.2(3) . . ?
C7 C6 P2 134.7(3) . . ?
C21 C20 P1 122.2(3) . . ?
C25 C20 P1 119.2(3) . . ?
C25 C20 C21 118.5(4) . . ?
C31 C26 P2 120.2(3) . . ?
C31 C26 C27 119.3(4) . . ?
C27 C26 P2 120.5(3) . . ?
C32 C37 H37 120.5 . . ?
C32 C37 C36 119.0(4) . . ?
C36 C37 H37 120.5 . . ?
C21 C22 H22 119.8 . . ?
C21 C22 C23 120.4(4) . . ?
C23 C22 H22 119.8 . . ?
C26 C31 H31 119.8 . . ?
C30 C31 C26 120.4(5) . . ?
C30 C31 H31 119.8 . . ?
N1 C1 N2 113.7(3) . . ?
N1 C1 C2 126.4(3) . . ?
C2 C1 N2 119.9(3) . . ?
C25 C24 H24 120.1 . . ?
C23 C24 C25 119.8(4) . . ?
C23 C24 H24 120.1 . . ?
C14 C19 H19 120.0 . . ?
C18 C19 C14 120.0(4) . . ?
C18 C19 H19 120.0 . . ?
C32 C33 H33 120.3 . . ?
C32 C33 C34 119.4(5) . . ?
C34 C33 H33 120.3 . . ?
C26 C27 H27 120.2 . . ?
C28 C27 C26 119.6(5) . . ?
C28 C27 H27 120.2 . . ?
C37 C32 P2 117.2(3) . . ?
C37 C32 C33 121.1(4) . . ?
C33 C32 P2 121.7(3) . . ?
N1 C5 H5 118.4 . . ?
N1 C5 C4 123.1(4) . . ?
C4 C5 H5 118.4 . . ?
C15 C16 H16 120.3 . . ?
C17 C16 C15 119.4(4) . . ?
C17 C16 H16 120.3 . . ?
C22 C23 H23 120.0 . . ?
C24 C23 C22 120.0(4) . . ?
C24 C23 H23 120.0 . . ?
C16 C17 H17 119.7 . . ?
C18 C17 C16 120.6(4) . . ?
C18 C17 H17 119.7 . . ?
C5 C4 H4 120.6 . . ?
C5 C4 C3 118.8(4) . . ?
C3 C4 H4 120.6 . . ?
C31 C30 H30 120.2 . . ?
C29 C30 C31 119.6(5) . . ?
C29 C30 H30 120.2 . . ?
C37 C36 H36 119.9 . . ?
C35 C36 C37 120.2(5) . . ?
C35 C36 H36 119.9 . . ?
C19 C18 H18 120.0 . . ?
C17 C18 C19 119.9(5) . . ?
C17 C18 H18 120.0 . . ?
C30 C29 H29 119.9 . . ?
C28 C29 C30 120.2(5) . . ?
C28 C29 H29 119.9 . . ?
C33 C34 H34 120.4 . . ?
C35 C34 C33 119.3(5) . . ?
C35 C34 H34 120.4 . . ?
C36 C35 C34 120.9(4) . . ?
C36 C35 H35 119.6 . . ?
C34 C35 H35 119.6 . . ?
C1 C2 P1 123.6(3) . . ?
C3 C2 P1 121.1(3) . . ?
C3 C2 C1 115.3(3) . . ?
C4 C3 C2 120.2(4) . . ?
C4 C3 H3 119.9 . . ?
C2 C3 H3 119.9 . . ?
C27 C28 H28 119.6 . . ?
C29 C28 C27 120.8(5) . . ?
C29 C28 H28 119.6 . . ?
Cl4 C38 Cl3 120.0(5) . . ?
Cl4 C38 H38B 107.3 . . ?
Cl4 C38 H38A 107.3 . . ?
Cl4 C38 H38C 112.0 . . ?
Cl4 C38 H38D 112.0 . . ?
Cl4 C38 Cl3A 99.1(6) . . ?
Cl3 C38 H38B 107.3 . . ?
Cl3 C38 H38A 107.3 . . ?
H38B C38 H38A 106.9 . . ?
H38C C38 H38D 109.6 . . ?
Cl3A C38 H38C 112.0 . . ?
Cl3A C38 H38D 112.0 . . ?
N4 C7 C6 108.5(4) . . ?
N4 C7 C8 119.9(4) . . ?
C6 C7 C8 131.4(4) . . ?
C8 C9 H9 119.4 . . ?
C8 C9 C10 121.1(4) . . ?
C10 C9 H9 119.4 . . ?
C9 C8 C7 123.9(4) . . ?
C9 C8 C13 117.6(5) . . ?
C9 C8 C13A 116.5(5) . . ?
C13 C8 C7 114.2(5) . . ?
C13A C8 C7 117.2(5) . . ?
C9 C10 H10 119.8 . . ?
C11 C10 C9 120.5(5) . . ?
C11 C10 H10 119.8 . . ?
C10 C11 H11 122.1 . . ?
C10 C11 H11A 121.1 . . ?
C10 C11 C12 115.9(7) . . ?
C10 C11 C12A 117.8(6) . . ?
C12 C11 H11 122.1 . . ?
C12A C11 H11A 121.1 . . ?
C8 C13 H13 121.2 . . ?
C12 C13 C8 117.6(8) . . ?
C12 C13 H13 121.2 . . ?
C11 C12 H12 120.4 . . ?
C13 C12 C11 119.1(8) . . ?
C13 C12 H12 120.4 . . ?
C8 C13A H13A 119.9 . . ?
C12A C13A C8 120.3(7) . . ?
C12A C13A H13A 119.9 . . ?
C11 C12A H12A 122.2 . . ?
C13A C12A C11 115.6(8) . . ?
C13A C12A H12A 122.2 . . ?

loop_
_geom_bond_atom_site_label_1
_geom_bond_atom_site_label_2
_geom_bond_distance
_geom_bond_site_symmetry_2
_geom_bond_publ_flag
Pd1 Cl2 2.3322(10) . ?
Pd1 Cl1 2.3304(10) . ?
Pd1 P1 2.2573(10) . ?
Pd1 P2 2.2453(10) . ?
P1 C14 1.817(4) . ?
P1 C20 1.803(4) . ?
P1 C2 1.838(4) . ?
P2 C6 1.814(4) . ?
P2 C26 1.810(4) . ?
P2 C32 1.810(4) . ?
N2 N3 1.345(5) . ?
N2 C6 1.368(5) . ?
N2 C1 1.432(5) . ?
N3 N4 1.307(5) . ?
N1 C1 1.317(5) . ?
N1 C5 1.348(5) . ?
N4 C7 1.361(6) . ?
C21 H21 0.9500 . ?
C21 C20 1.393(6) . ?
C21 C22 1.370(6) . ?
C25 H25 0.9500 . ?
C25 C20 1.384(5) . ?
C25 C24 1.388(6) . ?
C15 H15 0.9500 . ?
C15 C14 1.386(6) . ?
C15 C16 1.389(6) . ?
C14 C19 1.388(6) . ?
C6 C7 1.390(5) . ?
C26 C31 1.382(6) . ?
C26 C27 1.390(6) . ?
C37 H37 0.9500 . ?
C37 C32 1.383(6) . ?
C37 C36 1.392(6) . ?
C22 H22 0.9500 . ?
C22 C23 1.377(7) . ?
C31 H31 0.9500 . ?
C31 C30 1.381(6) . ?
C1 C2 1.397(5) . ?
C24 H24 0.9500 . ?
C24 C23 1.372(7) . ?
C19 H19 0.9500 . ?
C19 C18 1.387(6) . ?
C33 H33 0.9500 . ?
C33 C32 1.385(6) . ?
C33 C34 1.394(6) . ?
C27 H27 0.9500 . ?
C27 C28 1.373(7) . ?
C5 H5 0.9500 . ?
C5 C4 1.377(6) . ?
C16 H16 0.9500 . ?
C16 C17 1.383(7) . ?
C23 H23 0.9500 . ?
C17 H17 0.9500 . ?
C17 C18 1.382(7) . ?
C4 H4 0.9500 . ?
C4 C3 1.381(6) . ?
C30 H30 0.9500 . ?
C30 C29 1.375(8) . ?
C36 H36 0.9500 . ?
C36 C35 1.371(8) . ?
C18 H18 0.9500 . ?
C29 H29 0.9500 . ?
C29 C28 1.367(8) . ?
C34 H34 0.9500 . ?
C34 C35 1.390(8) . ?
C35 H35 0.9500 . ?
C2 C3 1.391(6) . ?
C3 H3 0.9500 . ?
C28 H28 0.9500 . ?
Cl4 C38 1.702(10) . ?
Cl3 C38 1.703(10) . ?
C38 H38B 0.9900 . ?
C38 H38A 0.9900 . ?
C38 H38C 0.9900 . ?
C38 H38D 0.9900 . ?
C38 Cl3A 1.915(10) . ?
C7 C8 1.480(6) . ?
C9 H9 0.9500 . ?
C9 C8 1.368(6) . ?
C9 C10 1.378(6) . ?
C8 C13 1.426(9) . ?
C8 C13A 1.454(10) . ?
C10 H10 0.9500 . ?
C10 C11 1.341(8) . ?
C11 H11 0.9500 . ?
C11 H11A 0.9500 . ?
C11 C12 1.464(11) . ?
C11 C12A 1.476(11) . ?
C13 H13 0.9500 . ?
C13 C12 1.388(11) . ?
C12 H12 0.9500 . ?
C13A H13A 0.9500 . ?
C13A C12A 1.390(11) . ?
C12A H12A 0.9500 . ?

loop_
_geom_torsion_atom_site_label_1
_geom_torsion_atom_site_label_2
_geom_torsion_atom_site_label_3
_geom_torsion_atom_site_label_4
_geom_torsion
_geom_torsion_site_symmetry_1
_geom_torsion_site_symmetry_2
_geom_torsion_site_symmetry_3
_geom_torsion_site_symmetry_4
_geom_torsion_publ_flag
Pd1 P1 C14 C15 -143.3(3) . . . . ?
Pd1 P1 C14 C19 39.0(3) . . . . ?
Pd1 P1 C20 C21 -159.5(3) . . . . ?
Pd1 P1 C20 C25 22.8(4) . . . . ?
Pd1 P1 C2 C1 71.1(3) . . . . ?
Pd1 P1 C2 C3 -107.1(3) . . . . ?
Pd1 P2 C6 N2 80.3(3) . . . . ?
Pd1 P2 C6 C7 -97.9(4) . . . . ?
Pd1 P2 C26 C31 36.8(4) . . . . ?
Pd1 P2 C26 C27 -142.8(3) . . . . ?
Pd1 P2 C32 C37 22.2(4) . . . . ?
Pd1 P2 C32 C33 -158.1(3) . . . . ?
P1 C14 C19 C18 177.9(3) . . . . ?
P1 C2 C3 C4 -179.6(3) . . . . ?
P2 C6 C7 N4 179.5(3) . . . . ?
P2 C6 C7 C8 5.1(7) . . . . ?
P2 C26 C31 C30 179.4(4) . . . . ?
P2 C26 C27 C28 180.0(4) . . . . ?
N2 N3 N4 C7 0.2(4) . . . . ?
N2 C6 C7 N4 1.0(4) . . . . ?
N2 C6 C7 C8 -173.3(4) . . . . ?
N2 C1 C2 P1 1.7(5) . . . . ?
N2 C1 C2 C3 180.0(3) . . . . ?
N3 N2 C6 P2 -179.6(3) . . . . ?
N3 N2 C6 C7 -1.0(4) . . . . ?
N3 N2 C1 N1 -60.7(5) . . . . ?
N3 N2 C1 C2 116.9(4) . . . . ?
N3 N4 C7 C6 -0.8(5) . . . . ?
N3 N4 C7 C8 174.3(4) . . . . ?
N1 C1 C2 P1 179.0(3) . . . . ?
N1 C1 C2 C3 -2.7(6) . . . . ?
N1 C5 C4 C3 0.1(7) . . . . ?
N4 C7 C8 C9 96.5(6) . . . . ?
N4 C7 C8 C13 -59.9(8) . . . . ?
N4 C7 C8 C13A -101.6(8) . . . . ?
C21 C22 C23 C24 -0.4(7) . . . . ?
C25 C24 C23 C22 0.6(7) . . . . ?
C15 C14 C19 C18 0.1(6) . . . . ?
C15 C16 C17 C18 -1.8(7) . . . . ?
C14 P1 C20 C21 76.9(4) . . . . ?
C14 P1 C20 C25 -100.9(3) . . . . ?
C14 P1 C2 C1 -167.2(3) . . . . ?
C14 P1 C2 C3 14.6(4) . . . . ?
C14 C15 C16 C17 2.2(7) . . . . ?
C14 C19 C18 C17 0.4(7) . . . . ?
C6 P2 C26 C31 -82.9(4) . . . . ?
C6 P2 C26 C27 97.5(4) . . . . ?
C6 P2 C32 C37 142.9(3) . . . . ?
C6 P2 C32 C33 -37.4(4) . . . . ?
C6 N2 N3 N4 0.5(4) . . . . ?
C6 N2 C1 N1 122.7(4) . . . . ?
C6 N2 C1 C2 -59.7(5) . . . . ?
C6 C7 C8 C9 -89.7(6) . . . . ?
C6 C7 C8 C13 114.0(8) . . . . ?
C6 C7 C8 C13A 72.3(9) . . . . ?
C20 P1 C14 C15 -18.2(4) . . . . ?
C20 P1 C14 C19 164.1(3) . . . . ?
C20 P1 C2 C1 -56.0(3) . . . . ?
C20 P1 C2 C3 125.8(3) . . . . ?
C20 C21 C22 C23 0.1(7) . . . . ?
C20 C25 C24 C23 -0.5(7) . . . . ?
C26 P2 C6 N2 -157.3(3) . . . . ?
C26 P2 C6 C7 24.5(4) . . . . ?
C26 P2 C32 C37 -107.0(3) . . . . ?
C26 P2 C32 C33 72.7(4) . . . . ?
C26 C31 C30 C29 0.6(7) . . . . ?
C26 C27 C28 C29 0.6(8) . . . . ?
C37 C36 C35 C34 -0.3(8) . . . . ?
C22 C21 C20 P1 -177.8(3) . . . . ?
C22 C21 C20 C25 0.0(6) . . . . ?
C31 C26 C27 C28 0.4(7) . . . . ?
C31 C30 C29 C28 0.3(8) . . . . ?
C1 N2 N3 N4 -176.7(3) . . . . ?
C1 N2 C6 P2 -2.8(5) . . . . ?
C1 N2 C6 C7 175.8(4) . . . . ?
C1 N1 C5 C4 -0.6(6) . . . . ?
C1 C2 C3 C4 2.1(6) . . . . ?
C24 C25 C20 P1 178.0(3) . . . . ?
C24 C25 C20 C21 0.2(6) . . . . ?
C33 C34 C35 C36 1.4(8) . . . . ?
C27 C26 C31 C30 -1.0(7) . . . . ?
C32 P2 C6 N2 -44.8(3) . . . . ?
C32 P2 C6 C7 137.0(4) . . . . ?
C32 P2 C26 C31 167.4(4) . . . . ?
C32 P2 C26 C27 -12.1(4) . . . . ?
C32 C37 C36 C35 -0.9(7) . . . . ?
C32 C33 C34 C35 -1.2(7) . . . . ?
C5 N1 C1 N2 179.4(4) . . . . ?
C5 N1 C1 C2 2.0(6) . . . . ?
C5 C4 C3 C2 -0.9(6) . . . . ?
C16 C15 C14 P1 -179.1(3) . . . . ?
C16 C15 C14 C19 -1.4(6) . . . . ?
C16 C17 C18 C19 0.5(7) . . . . ?
C30 C29 C28 C27 -0.9(9) . . . . ?
C36 C37 C32 P2 -179.1(3) . . . . ?
C36 C37 C32 C33 1.2(6) . . . . ?
C34 C33 C32 P2 -179.8(3) . . . . ?
C34 C33 C32 C37 -0.1(6) . . . . ?
C2 P1 C14 C15 91.7(3) . . . . ?
C2 P1 C14 C19 -86.1(3) . . . . ?
C2 P1 C20 C21 -30.8(4) . . . . ?
C2 P1 C20 C25 151.5(3) . . . . ?
C7 C8 C13 C12 175.8(9) . . . . ?
C7 C8 C13A C12A -179.2(10) . . . . ?
C9 C8 C13 C12 17.9(14) . . . . ?
C9 C8 C13A C12A -15.9(14) . . . . ?
C9 C10 C11 C12 23.5(12) . . . . ?
C9 C10 C11 C12A -25.1(13) . . . . ?
C8 C9 C10 C11 0.2(9) . . . . ?
C8 C13 C12 C11 5.7(17) . . . . ?
C8 C13A C12A C11 -7.5(17) . . . . ?
C10 C9 C8 C7 -177.5(5) . . . . ?
C10 C9 C8 C13 -21.9(9) . . . . ?
C10 C9 C8 C13A 20.5(9) . . . . ?
C10 C11 C12 C13 -26.5(16) . . . . ?
C10 C11 C12A C13A 28.1(16) . . . . ?
